data_4503226
loop_
_publ_author_name
'Stephenson, Maria D.'
'Prior, Timothy J.'
'Hardie, Michaele J.'

_publ_section_title
;
 New Network Structures from Cu(II) Complexes of Chelating Ligands with
 Appended Hydrogen Bonding Sites
;
_journal_issue 2
_journal_name_full 'Crystal Growth &amp; Design'
_journal_page_first 643
_journal_paper_doi 10.1021/cg700820d
_journal_volume 8
_journal_year 2008
_chemical_formula_sum 'C10 H10 Cl2 Cu N4'
_chemical_formula_weight 320.66
_chemical_name_systematic
; 
 [{2,2'-bipyridine-4,4'-diammine}dichlorocopper(II)]
;
_space_group_IT_number 14
_symmetry_cell_setting monoclinic
_symmetry_space_group_name_Hall '-P 2ybc'
_symmetry_space_group_name_H-M 'P 1 21/c 1'
_atom_sites_solution_hydrogens geom
_atom_sites_solution_primary direct
_atom_sites_solution_secondary difmap
_audit_creation_method SHELXL-97
_cell_angle_alpha 90.00
_cell_angle_beta 108.8320(10)
_cell_angle_gamma 90.00
_cell_formula_units_Z 4
_cell_length_a 8.7895(2)
_cell_length_b 19.1727(4)
_cell_length_c 7.1261(2)
_cell_measurement_temperature 150(2)
_cell_volume 1136.60(5)
_computing_cell_refinement 'DENZO-SMN (Otwinowski & Minor, 1996)'
_computing_data_collection 'COLLECT (Nonius, 1999)'
_computing_data_reduction 'DENZO-SMN (Otwinowski & Minor, 1996)'
_computing_molecular_graphics 'XSeed (Barbour, 2001)'
_computing_structure_refinement 'SHELXL-97 (Sheldrick, 1997)'
_computing_structure_solution 'SHELXS-97 (Sheldrick, 1990)'
_diffrn_ambient_temperature 150(2)
_diffrn_measured_fraction_theta_full 0.998
_diffrn_measured_fraction_theta_max 0.998
_diffrn_measurement_device_type 'Nonius KappaCCD'
_diffrn_measurement_method 'omega and phi scans'
_diffrn_radiation_monochromator graphite
_diffrn_radiation_source 'fine-focus sealed tube'
_diffrn_radiation_type MoK\a
_diffrn_radiation_wavelength 0.71073
_diffrn_reflns_av_R_equivalents 0.1649
_diffrn_reflns_av_sigmaI/netI 0.1002
_diffrn_reflns_limit_h_max 11
_diffrn_reflns_limit_h_min -10
_diffrn_reflns_limit_k_max 23
_diffrn_reflns_limit_k_min -24
_diffrn_reflns_limit_l_max 9
_diffrn_reflns_limit_l_min -9
_diffrn_reflns_number 9723
_diffrn_reflns_theta_full 27.48
_diffrn_reflns_theta_max 27.48
_diffrn_reflns_theta_min 2.45
_exptl_absorpt_coefficient_mu 2.370
_exptl_absorpt_correction_T_max 0.8516
_exptl_absorpt_correction_T_min 0.4995
_exptl_absorpt_correction_type multi-scan
_exptl_absorpt_process_details SORTAV
_exptl_crystal_colour green
_exptl_crystal_density_diffrn 1.874
_exptl_crystal_density_method 'not measured'
_exptl_crystal_description block
_exptl_crystal_F_000 644
_exptl_crystal_size_max 0.34
_exptl_crystal_size_mid 0.14
_exptl_crystal_size_min 0.07
_refine_diff_density_max 1.161
_refine_diff_density_min -1.775
_refine_diff_density_rms 0.170
_refine_ls_extinction_method none
_refine_ls_goodness_of_fit_ref 1.042
_refine_ls_hydrogen_treatment refal
_refine_ls_matrix_type full
_refine_ls_number_parameters 190
_refine_ls_number_reflns 2596
_refine_ls_number_restraints 0
_refine_ls_restrained_S_all 1.042
_refine_ls_R_factor_all 0.0656
_refine_ls_R_factor_gt 0.0600
_refine_ls_shift/su_max 0.000
_refine_ls_shift/su_mean 0.000
_refine_ls_structure_factor_coef Fsqd
_refine_ls_weighting_details 'calc w=1/[\s^2^(Fo^2^)+(0.1040P)^2^+0.0722P] where P=(Fo^2^+2Fc^2^)/3'
_refine_ls_weighting_scheme calc
_refine_ls_wR_factor_gt 0.1563
_refine_ls_wR_factor_ref 0.1631
_reflns_number_gt 2280
_reflns_number_total 2596
_reflns_threshold_expression >2sigma(I)
_cod_data_source_file cg700820d-file001.cif
_cod_data_source_block complex6
_cod_depositor_comments
;
The following automatic conversions were performed:

'_symmetry_cell_setting' value 'Monoclinic' changed to 'monoclinic'
according to /home/saulius/struct/CIF-dictionaries/cif_core.dic
dictionary named 'cif_core.dic' version 2.4.1 from 2010-06-29.

Automatic conversion script
Id: cif_fix_values 1715 2011-07-08 13:25:40Z adriana 
;
_cod_original_cell_volume 1136.59(5)
_cod_original_sg_symbol_H-M P2(1)/c
_cod_database_code 4503226

loop_
_symmetry_equiv_pos_as_xyz
'x, y, z'
'-x, y+1/2, -z+1/2'
'-x, -y, -z'
'x, -y-1/2, z-1/2'

loop_
_atom_site_label
_atom_site_type_symbol
_atom_site_fract_x
_atom_site_fract_y
_atom_site_fract_z
_atom_site_U_iso_or_equiv
_atom_site_adp_type
_atom_site_occupancy
_atom_site_symmetry_multiplicity
_atom_site_calc_flag
_atom_site_refinement_flags
Cu1 Cu 0.32917(4) 0.30044(2) 0.72881(5) 0.0248(2) Uani 1 1 d .
Cl1 Cl 0.18629(10) 0.40195(5) 0.64564(16) 0.0425(3) Uani 1 1 d .
N1 N 0.5348(3) 0.35117(14) 0.8726(4) 0.0236(5) Uani 1 1 d .
C1 C 0.6645(3) 0.30960(17) 0.9570(4) 0.0224(6) Uani 1 1 d .
Cl2 Cl 0.16126(8) 0.25816(5) 0.95966(11) 0.0320(3) Uani 1 1 d .
N2 N 0.4738(3) 0.21949(16) 0.8260(4) 0.0247(5) Uani 1 1 d .
C2 C 0.8157(4) 0.33576(18) 1.0542(4) 0.0258(6) Uani 1 1 d .
H2 H 0.892(5) 0.308(2) 1.119(6) 0.024(9) Uiso 1 1 d .
N3 N 0.9889(3) 0.43549(19) 1.1562(5) 0.0357(7) Uani 1 1 d .
C3 C 0.8403(4) 0.40820(18) 1.0652(5) 0.0271(7) Uani 1 1 d .
N4 N 0.8071(4) 0.06137(18) 1.0418(4) 0.0335(6) Uani 1 1 d .
C4 C 0.7067(4) 0.45062(18) 0.9764(5) 0.0288(7) Uani 1 1 d .
H4 H 0.717(5) 0.499(2) 0.988(6) 0.036(11) Uiso 1 1 d .
C5 C 0.5600(4) 0.42038(17) 0.8851(5) 0.0280(7) Uani 1 1 d .
H5 H 0.467(5) 0.450(3) 0.819(7) 0.048(12) Uiso 1 1 d .
C6 C 0.6285(3) 0.23414(16) 0.9330(4) 0.0231(6) Uani 1 1 d .
C7 C 0.7417(4) 0.18274(19) 1.0078(4) 0.0259(6) Uani 1 1 d .
H7 H 0.8491 0.1949 1.0815 0.031 Uiso 1 1 calc R
C8 C 0.6976(4) 0.11258(18) 0.9747(5) 0.0275(7) Uani 1 1 d .
C9 C 0.5348(4) 0.09774(19) 0.8716(5) 0.0290(7) Uani 1 1 d .
H9 H 0.497(3) 0.0530(19) 0.851(5) 0.014(8) Uiso 1 1 d .
C10 C 0.4309(4) 0.15218(19) 0.8001(5) 0.0298(7) Uani 1 1 d .
H10 H 0.324(4) 0.141(2) 0.717(5) 0.029(10) Uiso 1 1 d .
H3A H 0.997(6) 0.479(3) 1.190(8) 0.065(16) Uiso 1 1 d .
H4A H 0.924(8) 0.072(3) 1.068(9) 0.083(18) Uiso 1 1 d .
H3B H 1.058(5) 0.412(2) 1.243(6) 0.028(10) Uiso 1 1 d .
H4B H 0.786(4) 0.022(2) 0.999(5) 0.023(9) Uiso 1 1 d .

loop_
_atom_site_aniso_label
_atom_site_aniso_U_11
_atom_site_aniso_U_22
_atom_site_aniso_U_33
_atom_site_aniso_U_23
_atom_site_aniso_U_13
_atom_site_aniso_U_12
Cu1 0.0197(3) 0.0290(3) 0.0241(3) 0.00225(13) 0.00471(19) 0.00144(13)
Cl1 0.0265(4) 0.0346(5) 0.0578(6) 0.0130(4) 0.0017(4) 0.0045(3)
N1 0.0221(12) 0.0275(14) 0.0213(11) 0.0013(10) 0.0072(9) 0.0004(10)
C1 0.0224(14) 0.0284(17) 0.0183(12) 0.0012(11) 0.0090(11) 0.0035(11)
Cl2 0.0226(4) 0.0518(6) 0.0215(4) 0.0038(3) 0.0067(3) 0.0045(3)
N2 0.0218(12) 0.0277(14) 0.0246(13) -0.0014(11) 0.0074(10) 0.0011(10)
C2 0.0215(14) 0.0323(17) 0.0227(13) 0.0001(13) 0.0061(11) 0.0017(13)
N3 0.0255(14) 0.0365(18) 0.0408(17) -0.0071(14) 0.0049(12) -0.0045(12)
C3 0.0248(15) 0.0364(18) 0.0223(13) -0.0033(12) 0.0108(11) -0.0037(12)
N4 0.0336(15) 0.0283(16) 0.0378(16) 0.0024(13) 0.0106(12) 0.0077(13)
C4 0.0325(16) 0.0271(17) 0.0279(15) -0.0007(13) 0.0114(12) -0.0030(13)
C5 0.0276(15) 0.0275(17) 0.0290(15) 0.0037(13) 0.0094(12) 0.0036(13)
C6 0.0228(13) 0.0285(17) 0.0190(13) -0.0005(11) 0.0080(11) 0.0001(12)
C7 0.0236(14) 0.0311(16) 0.0245(14) 0.0019(13) 0.0101(11) 0.0036(13)
C8 0.0293(15) 0.0296(17) 0.0273(15) 0.0015(12) 0.0141(12) 0.0055(13)
C9 0.0328(16) 0.0288(17) 0.0291(15) -0.0041(13) 0.0152(13) -0.0041(13)
C10 0.0256(15) 0.0348(19) 0.0304(15) -0.0045(13) 0.0110(12) -0.0036(13)

loop_
_atom_type_symbol
_atom_type_description
_atom_type_scat_dispersion_real
_atom_type_scat_dispersion_imag
_atom_type_scat_source
C C 0.0033 0.0016 'International Tables Vol C Tables 4.2.6.8 and 6.1.1.4'
H H 0.0000 0.0000 'International Tables Vol C Tables 4.2.6.8 and 6.1.1.4'
N N 0.0061 0.0033 'International Tables Vol C Tables 4.2.6.8 and 6.1.1.4'
Cl Cl 0.1484 0.1585 'International Tables Vol C Tables 4.2.6.8 and 6.1.1.4'
Cu Cu 0.3201 1.2651 'International Tables Vol C Tables 4.2.6.8 and 6.1.1.4'

loop_
_geom_angle_atom_site_label_1
_geom_angle_atom_site_label_2
_geom_angle_atom_site_label_3
_geom_angle
_geom_angle_site_symmetry_1
_geom_angle_site_symmetry_3
N2 Cu1 N1 80.31(11) . .
N2 Cu1 Cl1 172.77(8) . .
N1 Cu1 Cl1 92.77(8) . .
N2 Cu1 Cl2 94.32(8) . 4_565
N1 Cu1 Cl2 152.59(8) . 4_565
Cl1 Cu1 Cl2 92.79(3) . 4_565
N2 Cu1 Cl2 88.10(8) . .
N1 Cu1 Cl2 114.64(7) . .
Cl1 Cu1 Cl2 92.96(3) . .
Cl2 Cu1 Cl2 91.84(2) 4_565 .
C5 N1 C1 116.9(3) . .
C5 N1 Cu1 127.7(2) . .
C1 N1 Cu1 115.3(2) . .
N1 C1 C2 122.9(3) . .
N1 C1 C6 113.9(3) . .
C2 C1 C6 123.3(3) . .
Cu1 Cl2 Cu1 109.21(3) 4_566 .
C10 N2 C6 117.6(3) . .
C10 N2 Cu1 125.8(2) . .
C6 N2 Cu1 116.6(2) . .
C1 C2 C3 119.6(3) . .
N3 C3 C4 121.8(3) . .
N3 C3 C2 120.9(3) . .
C4 C3 C2 117.2(3) . .
C5 C4 C3 119.4(3) . .
N1 C5 C4 124.0(3) . .
N2 C6 C7 122.4(3) . .
N2 C6 C1 113.9(3) . .
C7 C6 C1 123.6(3) . .
C6 C7 C8 119.8(3) . .
N4 C8 C7 120.9(3) . .
N4 C8 C9 121.7(3) . .
C7 C8 C9 117.4(3) . .
C10 C9 C8 118.8(3) . .
N2 C10 C9 123.9(3) . .

loop_
_geom_bond_atom_site_label_1
_geom_bond_atom_site_label_2
_geom_bond_distance
_geom_bond_site_symmetry_2
Cu1 N2 1.984(3) .
Cu1 N1 2.017(3) .
Cu1 Cl1 2.2882(9) .
Cu1 Cl2 2.3003(8) 4_565
Cu1 Cl2 2.6662(8) .
N1 C5 1.344(4) .
N1 C1 1.361(4) .
C1 C2 1.380(4) .
C1 C6 1.479(4) .
Cl2 Cu1 2.3003(8) 4_566
N2 C10 1.340(4) .
N2 C6 1.357(4) .
C2 C3 1.404(5) .
N3 C3 1.362(4) .
C3 C4 1.400(5) .
N4 C8 1.350(4) .
C4 C5 1.372(5) .
C6 C7 1.379(4) .
C7 C8 1.398(5) .
C8 C9 1.411(5) .
C9 C10 1.372(5) .
